data_4107634
loop_
_publ_author_name
'Robert Weiss'
'Matthias Bess'
'Stefan M. Huber'
'Frank W. Heinemann'

_publ_section_title
;
 Nucleophilic \b-Oniovinylation: Concept, Mechanism, Scope, and
 Applications
;
_journal_name_full 'Journal of the American Chemical Society'
_journal_page_first 4610
_journal_page_last 4617
_journal_paper_doi 10.1021/ja071316a
_journal_volume 130
_journal_year 2008
_chemical_formula_sum 'C27 H24 F3 O9 P S'
_chemical_formula_weight 612.49
_chemical_name_systematic
; 
 ? 
;
_space_group_IT_number 2
_symmetry_cell_setting triclinic
_symmetry_space_group_name_Hall '-P 1'
_symmetry_space_group_name_H-M 'P -1'
_atom_sites_solution_hydrogens geom
_atom_sites_solution_primary direct
_atom_sites_solution_secondary difmap
_audit_creation_method SHELXL-97
_cell_angle_alpha 103.065(2)
_cell_angle_beta 95.015(2)
_cell_angle_gamma 114.689(2)
_cell_formula_units_Z 2
_cell_length_a 10.8836(3)
_cell_length_b 11.2400(2)
_cell_length_c 13.2769(4)
_cell_measurement_reflns_used 6279
_cell_measurement_temperature 173(2)
_cell_volume 1406.85(7)
_computing_cell_refinement DENZO-SMN
_computing_data_collection 'Nonius Collect'
_computing_data_reduction DENZO-SMN
_computing_molecular_graphics 'SHELXTL NT'
_computing_publication_material 'SHELXTL NT'
_computing_structure_refinement 'SHELXL-97 (Sheldrick, 1997)'
_computing_structure_solution 'SHELXS-97 (Sheldrick, 1990)'
_diffrn_ambient_temperature 173(2)
_diffrn_detector_area_resol_mean 9
_diffrn_measured_fraction_theta_full 0.996
_diffrn_measured_fraction_theta_max 0.996
_diffrn_measurement_device_type 'Nonius KappaCCD'
_diffrn_radiation_monochromator graphite
_diffrn_radiation_source 'fine-focus rotating anode'
_diffrn_radiation_type MoK\a
_diffrn_radiation_wavelength 0.71073
_diffrn_reflns_av_R_equivalents 0.0141
_diffrn_reflns_av_sigmaI/netI 0.0249
_diffrn_reflns_limit_h_max 14
_diffrn_reflns_limit_h_min -14
_diffrn_reflns_limit_k_max 14
_diffrn_reflns_limit_k_min -14
_diffrn_reflns_limit_l_max 17
_diffrn_reflns_limit_l_min -17
_diffrn_reflns_number 12258
_diffrn_reflns_theta_full 27.52
_diffrn_reflns_theta_max 27.52
_diffrn_reflns_theta_min 2.23
_exptl_absorpt_coefficient_mu 0.244
_exptl_absorpt_correction_T_max 0.9529
_exptl_absorpt_correction_T_min 0.9195
_exptl_absorpt_correction_type 'empirical (Scalepack)'
_exptl_crystal_colour colorless
_exptl_crystal_density_diffrn 1.446
_exptl_crystal_description plate
_exptl_crystal_F_000 632
_exptl_crystal_size_max 0.35
_exptl_crystal_size_mid 0.35
_exptl_crystal_size_min 0.20
_refine_diff_density_max 0.803
_refine_diff_density_min -0.513
_refine_diff_density_rms 0.061
_refine_ls_extinction_method none
_refine_ls_goodness_of_fit_ref 1.038
_refine_ls_hydrogen_treatment 'riding model'
_refine_ls_matrix_type full
_refine_ls_number_parameters 373
_refine_ls_number_reflns 6454
_refine_ls_number_restraints 0
_refine_ls_restrained_S_all 1.038
_refine_ls_R_factor_all 0.0623
_refine_ls_R_factor_gt 0.0525
_refine_ls_shift/su_max 0.041
_refine_ls_shift/su_mean 0.001
_refine_ls_structure_factor_coef Fsqd
_refine_ls_weighting_details 'calc w=1/[\s^2^(Fo^2^)+(0.0800P)^2^+1.0600P] where P=(Fo^2^+2Fc^2^)/3'
_refine_ls_weighting_scheme calc
_refine_ls_wR_factor_gt 0.1461
_refine_ls_wR_factor_ref 0.1535
_reflns_number_gt 5428
_reflns_number_total 6454
_reflns_threshold_expression >2sigma(I)
_cod_data_source_file ja071316a-file003.cif
_cod_data_source_block matb05
_cod_original_cell_volume 1406.85(6)
_cod_database_code 4107634

loop_
_symmetry_equiv_pos_as_xyz
'x, y, z'
'-x, -y, -z'

loop_
_atom_site_label
_atom_site_type_symbol
_atom_site_fract_x
_atom_site_fract_y
_atom_site_fract_z
_atom_site_U_iso_or_equiv
_atom_site_adp_type
_atom_site_occupancy
_atom_site_symmetry_multiplicity
_atom_site_calc_flag
_atom_site_refinement_flags
P1 P 0.90808(5) 0.84026(5) 0.19419(4) 0.02747(14) Uani 1 1 d .
C1 C 0.7680(2) 0.8764(2) 0.14771(16) 0.0301(4) Uani 1 1 d .
C2 C 0.7333(2) 0.9658(2) 0.20732(16) 0.0324(4) Uani 1 1 d .
C11 C 1.0518(2) 0.9978(2) 0.26974(15) 0.0290(4) Uani 1 1 d .
C12 C 1.0921(2) 1.1091(2) 0.22775(16) 0.0327(4) Uani 1 1 d .
H12A H 1.0414 1.1012 0.1626 0.039 Uiso 1 1 calc R
C13 C 1.2071(2) 1.2310(2) 0.28274(18) 0.0374(5) Uani 1 1 d .
H13A H 1.2344 1.3075 0.2557 0.045 Uiso 1 1 calc R
C14 C 1.2820(2) 1.2412(2) 0.37692(18) 0.0404(5) Uani 1 1 d .
H14A H 1.3614 1.3244 0.4134 0.048 Uiso 1 1 calc R
C15 C 1.2425(2) 1.1315(2) 0.41839(18) 0.0411(5) Uani 1 1 d .
H15A H 1.2946 1.1398 0.4831 0.049 Uiso 1 1 calc R
C16 C 1.1263(2) 1.0088(2) 0.36540(17) 0.0340(4) Uani 1 1 d .
H16A H 1.0983 0.9335 0.3940 0.041 Uiso 1 1 calc R
C21 C 0.8433(2) 0.71414(19) 0.26312(15) 0.0283(4) Uani 1 1 d .
C22 C 0.7175(2) 0.6801(2) 0.29565(16) 0.0315(4) Uani 1 1 d .
H22A H 0.6641 0.7262 0.2839 0.038 Uiso 1 1 calc R
C23 C 0.6711(2) 0.5775(2) 0.34556(17) 0.0352(5) Uani 1 1 d .
H23A H 0.5852 0.5533 0.3674 0.042 Uiso 1 1 calc R
C24 C 0.7484(2) 0.5108(2) 0.36358(17) 0.0362(5) Uani 1 1 d .
H24A H 0.7159 0.4415 0.3982 0.043 Uiso 1 1 calc R
C25 C 0.8742(2) 0.5448(2) 0.33117(18) 0.0362(5) Uani 1 1 d .
H25A H 0.9273 0.4987 0.3438 0.043 Uiso 1 1 calc R
C26 C 0.9218(2) 0.6459(2) 0.28040(17) 0.0335(4) Uani 1 1 d .
H26A H 1.0069 0.6686 0.2576 0.040 Uiso 1 1 calc R
C31 C 0.9573(2) 0.7651(2) 0.08000(16) 0.0346(4) Uani 1 1 d .
C32 C 0.8703(3) 0.6303(3) 0.0199(2) 0.0505(6) Uani 1 1 d .
H32A H 0.7883 0.5776 0.0410 0.061 Uiso 1 1 calc R
C33 C 0.9047(4) 0.5739(3) -0.0709(2) 0.0649(9) Uani 1 1 d .
H33A H 0.8449 0.4832 -0.1134 0.078 Uiso 1 1 calc R
C34 C 1.0253(5) 0.6493(4) -0.0992(2) 0.0757(11) Uani 1 1 d .
H34A H 1.0478 0.6106 -0.1619 0.091 Uiso 1 1 calc R
C35 C 1.1140(4) 0.7804(3) -0.0380(3) 0.0763(11) Uani 1 1 d .
H35A H 1.1984 0.8302 -0.0576 0.092 Uiso 1 1 calc R
C36 C 1.0808(3) 0.8403(3) 0.0522(2) 0.0499(6) Uani 1 1 d .
H36A H 1.1415 0.9311 0.0941 0.060 Uiso 1 1 calc R
O40 O 0.74137(19) 0.85517(17) -0.03555(12) 0.0457(4) Uani 1 1 d .
C40 C 0.6991(2) 0.8050(2) 0.03239(16) 0.0323(4) Uani 1 1 d .
O41 O 0.59843(17) 0.68114(16) 0.01818(12) 0.0388(4) Uani 1 1 d .
C41 C 0.5277(3) 0.6055(3) -0.0919(2) 0.0534(7) Uani 1 1 d .
H41A H 0.4581 0.5136 -0.0955 0.080 Uiso 1 1 calc R
H41B H 0.5952 0.5981 -0.1340 0.080 Uiso 1 1 calc R
H41C H 0.4827 0.6540 -0.1199 0.080 Uiso 1 1 calc R
O50 O 0.5376(2) 0.9174(2) 0.07821(16) 0.0610(5) Uani 1 1 d .
C50 C 0.6086(2) 0.9815(2) 0.16463(19) 0.0395(5) Uani 1 1 d .
O51 O 0.5899(2) 1.0712(2) 0.23590(15) 0.0529(5) Uani 1 1 d .
C51 C 0.4715(4) 1.0933(4) 0.2074(3) 0.0698(9) Uani 1 1 d .
H51A H 0.4721 1.1670 0.2637 0.105 Uiso 1 1 calc R
H51B H 0.3865 1.0091 0.1976 0.105 Uiso 1 1 calc R
H51C H 0.4756 1.1189 0.1414 0.105 Uiso 1 1 calc R
O60 O 0.81660(17) 1.00081(16) 0.38900(12) 0.0389(4) Uani 1 1 d .
C60 C 0.8108(2) 1.0506(2) 0.31886(16) 0.0319(4) Uani 1 1 d .
O61 O 0.87259(18) 1.18244(15) 0.32503(12) 0.0390(4) Uani 1 1 d .
C61 C 0.9567(3) 1.2743(2) 0.42806(19) 0.0437(5) Uani 1 1 d .
H61A H 1.0218 1.3617 0.4197 0.066 Uiso 1 1 calc R
H61B H 1.0080 1.2330 0.4589 0.066 Uiso 1 1 calc R
H61C H 0.8966 1.2901 0.4748 0.066 Uiso 1 1 calc R
S100 S 0.32497(6) 0.62285(6) 0.36574(5) 0.04150(16) Uani 1 1 d .
C100 C 0.3676(3) 0.7958(3) 0.3661(3) 0.0688(9) Uani 1 1 d .
O101 O 0.17925(18) 0.5640(2) 0.3630(2) 0.0614(6) Uani 1 1 d .
F101 F 0.3372(3) 0.8622(2) 0.4464(3) 0.1250(12) Uani 1 1 d .
O102 O 0.3648(2) 0.5720(2) 0.27282(18) 0.0666(6) Uani 1 1 d .
F102 F 0.2940(3) 0.7961(3) 0.2783(3) 0.1109(9) Uani 1 1 d .
O103 O 0.4101(2) 0.6382(3) 0.4612(2) 0.0764(7) Uani 1 1 d .
F103 F 0.50212(19) 0.86671(19) 0.3689(2) 0.0892(7) Uani 1 1 d .

loop_
_atom_site_aniso_label
_atom_site_aniso_U_11
_atom_site_aniso_U_22
_atom_site_aniso_U_33
_atom_site_aniso_U_23
_atom_site_aniso_U_13
_atom_site_aniso_U_12
P1 0.0308(3) 0.0254(2) 0.0246(3) 0.00644(18) 0.00784(19) 0.0112(2)
C1 0.0325(10) 0.0294(9) 0.0285(10) 0.0120(8) 0.0075(8) 0.0119(8)
C2 0.0372(11) 0.0338(10) 0.0302(10) 0.0134(8) 0.0097(8) 0.0170(9)
C11 0.0327(10) 0.0261(9) 0.0261(9) 0.0055(7) 0.0100(8) 0.0114(8)
C12 0.0395(11) 0.0303(10) 0.0282(10) 0.0102(8) 0.0108(8) 0.0141(9)
C13 0.0439(12) 0.0273(10) 0.0375(12) 0.0100(8) 0.0160(9) 0.0111(9)
C14 0.0390(11) 0.0308(10) 0.0360(12) 0.0020(9) 0.0083(9) 0.0053(9)
C15 0.0422(12) 0.0398(12) 0.0297(11) 0.0057(9) 0.0022(9) 0.0110(10)
C16 0.0386(11) 0.0325(10) 0.0295(10) 0.0108(8) 0.0087(8) 0.0135(9)
C21 0.0302(9) 0.0240(9) 0.0271(9) 0.0061(7) 0.0067(7) 0.0095(8)
C22 0.0315(10) 0.0295(10) 0.0322(10) 0.0069(8) 0.0079(8) 0.0131(8)
C23 0.0315(10) 0.0333(10) 0.0371(11) 0.0106(9) 0.0123(8) 0.0101(8)
C24 0.0415(11) 0.0302(10) 0.0344(11) 0.0126(8) 0.0103(9) 0.0117(9)
C25 0.0397(11) 0.0340(11) 0.0397(12) 0.0134(9) 0.0101(9) 0.0192(9)
C26 0.0310(10) 0.0328(10) 0.0382(11) 0.0110(8) 0.0119(8) 0.0144(8)
C31 0.0440(12) 0.0372(11) 0.0270(10) 0.0083(8) 0.0098(8) 0.0225(10)
C32 0.0494(14) 0.0461(14) 0.0456(14) -0.0053(11) 0.0041(11) 0.0224(12)
C33 0.087(2) 0.0625(18) 0.0424(15) -0.0099(13) -0.0009(15) 0.0469(17)
C34 0.144(3) 0.072(2) 0.0446(16) 0.0227(15) 0.050(2) 0.071(2)
C35 0.123(3) 0.0587(18) 0.080(2) 0.0368(17) 0.077(2) 0.052(2)
C36 0.0694(17) 0.0399(12) 0.0519(15) 0.0197(11) 0.0366(13) 0.0275(12)
O40 0.0582(10) 0.0395(9) 0.0298(8) 0.0142(7) 0.0111(7) 0.0106(8)
C40 0.0358(10) 0.0311(10) 0.0284(10) 0.0099(8) 0.0062(8) 0.0131(8)
O41 0.0432(9) 0.0318(7) 0.0302(8) 0.0098(6) 0.0036(6) 0.0068(7)
C41 0.0573(16) 0.0393(13) 0.0370(13) 0.0063(10) -0.0048(11) 0.0024(11)
O50 0.0669(13) 0.0753(14) 0.0473(11) 0.0067(10) -0.0056(9) 0.0471(11)
C50 0.0431(12) 0.0455(12) 0.0386(12) 0.0193(10) 0.0113(10) 0.0237(10)
O51 0.0531(10) 0.0692(12) 0.0521(11) 0.0148(9) 0.0133(8) 0.0428(10)
C51 0.069(2) 0.085(2) 0.089(2) 0.0329(19) 0.0250(17) 0.0604(19)
O60 0.0496(9) 0.0377(8) 0.0285(8) 0.0117(6) 0.0099(7) 0.0175(7)
C60 0.0365(10) 0.0337(10) 0.0304(10) 0.0092(8) 0.0124(8) 0.0195(9)
O61 0.0522(9) 0.0309(7) 0.0339(8) 0.0087(6) 0.0087(7) 0.0192(7)
C61 0.0532(14) 0.0336(11) 0.0367(12) 0.0021(9) 0.0080(10) 0.0169(10)
S100 0.0332(3) 0.0341(3) 0.0544(4) 0.0114(2) 0.0134(2) 0.0124(2)
C100 0.0488(16) 0.0422(15) 0.112(3) 0.0223(16) 0.0235(17) 0.0161(13)
O101 0.0311(9) 0.0447(10) 0.1020(17) 0.0197(10) 0.0200(10) 0.0106(8)
F101 0.1034(18) 0.0502(11) 0.201(3) -0.0082(15) 0.0669(19) 0.0315(12)
O102 0.0569(12) 0.0669(13) 0.0691(14) -0.0013(11) 0.0160(10) 0.0316(11)
F102 0.0860(16) 0.1068(18) 0.169(3) 0.0875(19) 0.0151(16) 0.0488(14)
O103 0.0532(12) 0.1086(19) 0.0732(15) 0.0542(14) 0.0131(11) 0.0276(13)
F103 0.0477(10) 0.0515(10) 0.159(2) 0.0426(12) 0.0299(12) 0.0059(8)

loop_
_atom_type_symbol
_atom_type_description
_atom_type_scat_dispersion_real
_atom_type_scat_dispersion_imag
_atom_type_scat_source
C C 0.0033 0.0016 'International Tables Vol C Tables 4.2.6.8 and 6.1.1.4'
H H 0.0000 0.0000 'International Tables Vol C Tables 4.2.6.8 and 6.1.1.4'
O O 0.0106 0.0060 'International Tables Vol C Tables 4.2.6.8 and 6.1.1.4'
F F 0.0171 0.0103 'International Tables Vol C Tables 4.2.6.8 and 6.1.1.4'
P P 0.1023 0.0942 'International Tables Vol C Tables 4.2.6.8 and 6.1.1.4'
S S 0.1246 0.1234 'International Tables Vol C Tables 4.2.6.8 and 6.1.1.4'

loop_
_geom_angle_atom_site_label_1
_geom_angle_atom_site_label_2
_geom_angle_atom_site_label_3
_geom_angle
C11 P1 C21 115.04(9)
C11 P1 C31 109.32(10)
C21 P1 C31 107.09(10)
C11 P1 C1 108.73(9)
C21 P1 C1 108.65(9)
C31 P1 C1 107.79(10)
C2 C1 C40 121.40(19)
C2 C1 P1 123.61(16)
C40 C1 P1 114.84(15)
C1 C2 C60 122.67(19)
C1 C2 C50 119.9(2)
C60 C2 C50 117.44(18)
C16 C11 C12 120.59(19)
C16 C11 P1 121.35(15)
C12 C11 P1 117.99(16)
C13 C12 C11 119.2(2)
C14 C13 C12 120.2(2)
C15 C14 C13 120.7(2)
C14 C15 C16 120.1(2)
C15 C16 C11 119.2(2)
C22 C21 C26 120.37(18)
C22 C21 P1 122.27(16)
C26 C21 P1 117.32(15)
C23 C22 C21 119.17(19)
C24 C23 C22 120.75(19)
C23 C24 C25 120.2(2)
C26 C25 C24 120.0(2)
C25 C26 C21 119.52(19)
C36 C31 C32 120.4(2)
C36 C31 P1 120.37(18)
C32 C31 P1 119.25(18)
C33 C32 C31 119.5(3)
C34 C33 C32 119.9(3)
C33 C34 C35 120.9(3)
C34 C35 C36 120.4(3)
C35 C36 C31 118.9(3)
O40 C40 O41 126.2(2)
O40 C40 C1 121.62(19)
O41 C40 C1 112.00(17)
C40 O41 C41 114.98(17)
O50 C50 O51 126.2(2)
O50 C50 C2 123.3(2)
O51 C50 C2 110.5(2)
C50 O51 C51 116.6(2)
O60 C60 O61 126.6(2)
O60 C60 C2 122.7(2)
O61 C60 C2 110.58(17)
C60 O61 C61 115.65(17)
O102 S100 O101 115.64(14)
O102 S100 O103 113.35(15)
O101 S100 O103 115.64(14)
O102 S100 C100 102.75(16)
O101 S100 C100 103.16(13)
O103 S100 C100 103.96(18)
F101 C100 F103 107.7(3)
F101 C100 F102 105.9(3)
F103 C100 F102 108.9(3)
F101 C100 S100 112.9(3)
F103 C100 S100 111.2(2)
F102 C100 S100 110.1(2)

loop_
_geom_bond_atom_site_label_1
_geom_bond_atom_site_label_2
_geom_bond_distance
P1 C11 1.788(2)
P1 C21 1.791(2)
P1 C31 1.800(2)
P1 C1 1.827(2)
C1 C2 1.337(3)
C1 C40 1.514(3)
C2 C60 1.512(3)
C2 C50 1.518(3)
C11 C16 1.397(3)
C11 C12 1.403(3)
C12 C13 1.390(3)
C13 C14 1.386(3)
C14 C15 1.383(3)
C15 C16 1.395(3)
C21 C22 1.396(3)
C21 C26 1.402(3)
C22 C23 1.393(3)
C23 C24 1.379(3)
C24 C25 1.395(3)
C25 C26 1.390(3)
C31 C36 1.392(3)
C31 C32 1.398(3)
C32 C33 1.389(4)
C33 C34 1.372(5)
C34 C35 1.377(5)
C35 C36 1.390(4)
O40 C40 1.195(3)
C40 O41 1.321(3)
O41 C41 1.465(3)
O50 C50 1.200(3)
C50 O51 1.315(3)
O51 C51 1.446(3)
O60 C60 1.200(3)
C60 O61 1.326(3)
O61 C61 1.459(3)
S100 O102 1.421(2)
S100 O101 1.4341(18)
S100 O103 1.434(2)
S100 C100 1.799(3)
C100 F101 1.308(4)
C100 F103 1.335(3)
C100 F102 1.358(5)
